data_7035646
loop_
_publ_author_name
'Song, Bai-Qiao'
'Wang, Xin-Long'
'Sun, Chun-Yi'
'Zhang, Yu-Teng'
'Wu, Xue-Song'
'Yang, Liu'
'Shao, Kui-Zhan'
'Zhao, Liang'
'Su, Zhong-Min'

_publ_section_title
;
 An organic-inorganic hybrid photocatalyst based on sandwich-type
 tetra-Co-substituted phosphotungstates with high visible light
 photocatalytic activity.
;
_journal_issue 31
_journal_name_full 'Dalton transactions (Cambridge, England : 2003)'
_journal_page_first 13818
_journal_page_last 13822
_journal_paper_doi 10.1039/c5dt01560j
_journal_volume 44
_journal_year 2015
_chemical_formula_moiety 'C72 H84 Co9 N24 O86 P2 W18, 10H2O'
_chemical_formula_sum 'C72 H104 Co9 N24 O96 P2 W18'
_chemical_formula_weight 6743.40
_chemical_name_systematic
;
 ?
;
_space_group_IT_number 61
_symmetry_cell_setting orthorhombic
_symmetry_space_group_name_Hall '-P 2ac 2ab'
_symmetry_space_group_name_H-M 'P b c a'
_atom_sites_solution_hydrogens geom
_atom_sites_solution_primary direct
_atom_sites_solution_secondary difmap
_audit_creation_method SHELXL-97
_audit_update_record
;
2015-04-06 deposited with the CCDC.
2015-07-06 downloaded from the CCDC.
;
_cell_angle_alpha 90.00
_cell_angle_beta 90.00
_cell_angle_gamma 90.00
_cell_formula_units_Z 4
_cell_length_a 29.325(5)
_cell_length_b 13.413(5)
_cell_length_c 36.016(5)
_cell_measurement_temperature 293(2)
_cell_volume 14166(6)
_computing_cell_refinement SMART
_computing_data_collection 'SMART (Bruker, 1997)'
_computing_data_reduction 'SAINT (Bruker, 1999)'
_computing_molecular_graphics 'Diamond (Brandenburg and Putz, 2008)'
_computing_publication_material SHELXL-97
_computing_structure_refinement 'SHELXL-97 (Sheldrick, 2008)'
_computing_structure_solution 'SHELXS-97(Sheldrick, 2008)'
_diffrn_ambient_temperature 293(2)
_diffrn_measured_fraction_theta_full 1.000
_diffrn_measured_fraction_theta_max 0.995
_diffrn_measurement_device_type 'Bruker APEX CCD area-detector'
_diffrn_measurement_method '\w scans'
_diffrn_radiation_monochromator graphite
_diffrn_radiation_source 'fine-focus sealed tube'
_diffrn_radiation_type MoK\a
_diffrn_radiation_wavelength 0.71069
_diffrn_reflns_av_R_equivalents 0.0949
_diffrn_reflns_av_sigmaI/netI 0.0603
_diffrn_reflns_limit_h_max 26
_diffrn_reflns_limit_h_min -34
_diffrn_reflns_limit_k_max 15
_diffrn_reflns_limit_k_min -15
_diffrn_reflns_limit_l_max 42
_diffrn_reflns_limit_l_min -42
_diffrn_reflns_number 70383
_diffrn_reflns_theta_full 25.00
_diffrn_reflns_theta_max 25.06
_diffrn_reflns_theta_min 1.13
_exptl_absorpt_coefficient_mu 15.705
_exptl_absorpt_correction_T_max 0.017
_exptl_absorpt_correction_T_min 0.017
_exptl_absorpt_correction_type multi-scan
_exptl_absorpt_process_details 'SADABS (Sheldrick, 1996)'
_exptl_crystal_colour purple
_exptl_crystal_density_diffrn 3.162
_exptl_crystal_density_method 'not measured'
_exptl_crystal_description needle
_exptl_crystal_F_000 12308
_exptl_crystal_size_max 0.28
_exptl_crystal_size_mid 0.26
_exptl_crystal_size_min 0.26
_refine_diff_density_max 2.938
_refine_diff_density_min -2.165
_refine_diff_density_rms 0.597
_refine_ls_extinction_method none
_refine_ls_goodness_of_fit_ref 1.044
_refine_ls_hydrogen_treatment mixed
_refine_ls_matrix_type full
_refine_ls_number_parameters 988
_refine_ls_number_reflns 12490
_refine_ls_number_restraints 14
_refine_ls_restrained_S_all 1.044
_refine_ls_R_factor_all 0.0643
_refine_ls_R_factor_gt 0.0391
_refine_ls_shift/su_max 0.002
_refine_ls_shift/su_mean 0.000
_refine_ls_structure_factor_coef Fsqd
_refine_ls_weighting_details 'calc w=1/[\s^2^(Fo^2^)+(0.0681P)^2^+0.0000P] where P=(Fo^2^+2Fc^2^)/3'
_refine_ls_weighting_scheme calc
_refine_ls_wR_factor_gt 0.0984
_refine_ls_wR_factor_ref 0.1185
_reflns_number_gt 9477
_reflns_number_total 12490
_reflns_threshold_expression >2\s(I)
_cod_data_source_file c5dt01560j2.cif
_cod_data_source_block 1
_cod_depositor_comments
;
The following automatic conversions were performed:

'_symmetry_cell_setting' value 'Orthorhombic' changed to
'orthorhombic' according to
/usr/data/users/saulius/crontab/automatic-downloads/rss-feeds/RSC/lib/dictionaries/cif_core.dic
dictionary named 'cif_core.dic' version 2.4.2 from 2011-04-26.

Automatic conversion script
Id: cif_fix_values 3271 2015-04-21 07:52:19Z andrius 

 Adding full bibliography for 7035646.cif.
;
_cod_database_code 7035646

loop_
_symmetry_equiv_pos_as_xyz
'x, y, z'
'-x+1/2, -y, z+1/2'
'x+1/2, -y+1/2, -z'
'-x, y+1/2, -z+1/2'
'-x, -y, -z'
'x-1/2, y, -z-1/2'
'-x-1/2, y-1/2, z'
'x, -y-1/2, z-1/2'

loop_
_atom_site_label
_atom_site_type_symbol
_atom_site_fract_x
_atom_site_fract_y
_atom_site_fract_z
_atom_site_U_iso_or_equiv
_atom_site_adp_type
_atom_site_occupancy
_atom_site_symmetry_multiplicity
_atom_site_calc_flag
_atom_site_refinement_flags
_atom_site_disorder_assembly
_atom_site_disorder_group
W1 W 0.543144(18) 0.67341(4) 0.350503(14) 0.01579(13) Uani 1 1 d . . .
W2 W 0.469421(17) 0.70293(4) 0.423969(14) 0.01432(13) Uani 1 1 d . . .
W3 W 0.421765(17) 0.45086(4) 0.410278(13) 0.01522(13) Uani 1 1 d . . .
W4 W 0.494122(19) 0.25233(4) 0.408785(14) 0.01792(13) Uani 1 1 d . . .
W5 W 0.619175(18) 0.45187(4) 0.348137(14) 0.01820(14) Uani 1 1 d . . .
W6 W 0.660958(17) 0.52040(4) 0.435047(14) 0.01645(13) Uani 1 1 d . . .
W8 W 0.584367(18) 0.73592(4) 0.437351(14) 0.01584(13) Uani 1 1 d . . .
W9 W 0.617762(18) 0.28777(4) 0.423603(14) 0.01798(14) Uani 1 1 d . . .
W10 W 0.494558(18) 0.42202(4) 0.335837(14) 0.01650(13) Uani 1 1 d . . .
Co2 Co 0.71568(6) 0.10965(15) 0.43477(5) 0.0218(4) Uani 1 1 d . . .
Co3 Co 0.58652(6) 0.42410(14) 0.50472(5) 0.0163(4) Uani 1 1 d . . .
Co4 Co 0.52105(6) 0.61394(14) 0.50706(5) 0.0150(4) Uani 1 1 d . . .
Co5 Co 0.53013(6) 0.82339(15) 0.26149(5) 0.0195(4) Uani 1 1 d . . .
Co6 Co 0.5000 0.0000 0.5000 0.0330(7) Uani 1 2 d S . .
P1 P 0.54103(10) 0.4917(2) 0.42648(8) 0.0089(6) Uani 1 1 d . . .
C1 C 0.7007(5) 0.6891(11) 0.1711(4) 0.024(3) Uani 1 1 d . . .
C2 C 0.7298(5) 0.6799(12) 0.1139(4) 0.030(4) Uani 1 1 d . . .
C3 C 0.7758(5) 0.6888(11) 0.1631(4) 0.028(3) Uani 1 1 d . . .
C4 C 0.7225(5) 0.6753(11) 0.0728(4) 0.026(3) Uani 1 1 d . . .
C5 C 0.8225(5) 0.6939(10) 0.1811(4) 0.022(3) Uani 1 1 d . . .
C6 C 0.8265(5) 0.7103(14) 0.2185(4) 0.036(4) Uani 1 1 d . . .
H6 H 0.8010 0.7222 0.2332 0.043 Uiso 1 1 calc R . .
C7 C 0.8607(5) 0.6771(13) 0.1595(4) 0.037(4) Uani 1 1 d . . .
H7 H 0.8586 0.6700 0.1339 0.044 Uiso 1 1 calc R . .
C8 C 0.9020(5) 0.6712(11) 0.1778(4) 0.029(3) Uani 1 1 d . . .
H8 H 0.9275 0.6536 0.1639 0.035 Uiso 1 1 calc R . .
C9 C 0.3026(5) 0.9274(12) 0.3884(4) 0.026(3) Uani 1 1 d . . .
C10 C 0.2704(5) 0.9449(11) 0.3325(4) 0.023(3) Uani 1 1 d . . .
C11 C 0.3458(5) 0.9420(11) 0.3385(4) 0.022(3) Uani 1 1 d . . .
C12 C 0.3925(5) 0.9409(11) 0.3203(4) 0.023(3) Uani 1 1 d . . .
C13 C 0.4299(5) 0.9276(11) 0.3420(4) 0.024(3) Uani 1 1 d . . .
H13 H 0.4284 0.9321 0.3677 0.028 Uiso 1 1 calc R . .
C14 C 0.4711(5) 0.9063(11) 0.3232(4) 0.023(3) Uani 1 1 d . . .
H14 H 0.4970 0.8943 0.3374 0.028 Uiso 1 1 calc R . .
C15 C 0.2977(5) 0.9133(12) 0.4293(4) 0.027(3) Uani 1 1 d . . .
C16 C 0.2558(5) 0.9066(12) 0.4462(4) 0.029(4) Uani 1 1 d . . .
H16 H 0.2292 0.9115 0.4323 0.035 Uiso 1 1 calc R . .
C17 C 0.2287(5) 0.9512(13) 0.3082(4) 0.031(3) Uani 1 1 d U . .
C18 C 0.1851(5) 0.9443(12) 0.3235(4) 0.034(4) Uani 1 1 d . . .
H18 H 0.1816 0.9370 0.3490 0.041 Uiso 1 1 calc R . .
C19 C 0.1476(5) 0.9481(13) 0.3013(5) 0.036(4) Uani 1 1 d . . .
H19 H 0.1188 0.9446 0.3120 0.043 Uiso 1 1 calc R . .
C20 C 0.4382(5) 0.9247(14) 0.2664(4) 0.040(5) Uani 1 1 d . . .
H20 H 0.4405 0.9264 0.2407 0.048 Uiso 1 1 calc R . .
C21 C 0.8693(6) 0.7085(15) 0.2334(4) 0.047(5) Uani 1 1 d . . .
H21 H 0.8724 0.7213 0.2587 0.056 Uiso 1 1 calc R . .
C22 C 0.6593(5) 0.6965(12) 0.1945(4) 0.027(3) Uani 1 1 d . . .
C23 C 0.6158(5) 0.6962(13) 0.1784(4) 0.030(4) Uani 1 1 d . . .
H23 H 0.6120 0.6814 0.1533 0.036 Uiso 1 1 calc R . .
C24 C 0.3951(5) 0.9459(11) 0.2828(4) 0.025(3) Uani 1 1 d . . .
H24 H 0.3698 0.9624 0.2684 0.030 Uiso 1 1 calc R . .
C25 C 0.5796(5) 0.7178(12) 0.2001(4) 0.029(4) Uani 1 1 d . . .
H25 H 0.5508 0.7178 0.1894 0.034 Uiso 1 1 calc R . .
C26 C 0.2328(5) 0.9619(13) 0.2704(4) 0.035(3) Uani 1 1 d U . .
H26 H 0.2613 0.9669 0.2593 0.042 Uiso 1 1 calc R . .
C27 C 0.2540(5) 0.8924(12) 0.4837(4) 0.031(4) Uani 1 1 d . . .
H27 H 0.2254 0.8842 0.4944 0.037 Uiso 1 1 calc R . .
C28 C 0.6632(5) 0.7089(13) 0.2320(4) 0.032(4) Uani 1 1 d . . .
H28 H 0.6914 0.7025 0.2436 0.039 Uiso 1 1 calc R . .
C29 C 0.6248(5) 0.7309(12) 0.2523(4) 0.030(4) Uani 1 1 d . . .
H29 H 0.6276 0.7403 0.2778 0.036 Uiso 1 1 calc R . .
C30 C 0.7570(6) 0.6464(13) 0.0498(4) 0.040(4) Uani 1 1 d . . .
H30 H 0.7853 0.6293 0.0595 0.048 Uiso 1 1 calc R . .
C31 C 0.7496(6) 0.6430(14) 0.0128(4) 0.045(5) Uani 1 1 d . . .
H31 H 0.7736 0.6235 -0.0024 0.054 Uiso 1 1 calc R . .
C32 C 0.6809(6) 0.6967(14) 0.0572(4) 0.043(4) Uani 1 1 d . . .
H32 H 0.6560 0.7137 0.0718 0.051 Uiso 1 1 calc R . .
C33 C 0.6775(7) 0.6923(17) 0.0199(5) 0.059(6) Uani 1 1 d . . .
H33 H 0.6496 0.7095 0.0094 0.071 Uiso 1 1 calc R . .
C34 C 0.3358(5) 0.9079(15) 0.4511(4) 0.044(5) Uani 1 1 d . . .
H34 H 0.3647 0.9137 0.4407 0.052 Uiso 1 1 calc R . .
C35 C 0.3302(5) 0.8934(14) 0.4893(4) 0.041(5) Uani 1 1 d . . .
H35 H 0.3563 0.8859 0.5037 0.050 Uiso 1 1 calc R . .
C36 C 0.1944(5) 0.9650(14) 0.2496(5) 0.041(4) Uani 1 1 d U . .
H36 H 0.1976 0.9731 0.2241 0.049 Uiso 1 1 calc R . .
N3 N 0.4752(4) 0.9026(10) 0.2860(3) 0.026(3) Uani 1 1 d . . .
N4 N 0.2906(4) 0.8896(9) 0.5061(3) 0.026(3) Uani 1 1 d . . .
N5 N 0.2640(4) 0.9334(9) 0.3685(3) 0.027(3) Uani 1 1 d . . .
N6 N 0.3441(4) 0.9335(9) 0.3751(3) 0.024(3) Uani 1 1 d . . .
N7 N 0.3100(4) 0.9517(9) 0.3158(3) 0.025(3) Uani 1 1 d . . .
N8 N 0.6933(4) 0.6815(10) 0.1347(3) 0.030(3) Uani 1 1 d . . .
N9 N 0.7411(4) 0.6941(9) 0.1865(3) 0.024(3) Uani 1 1 d . . .
N10 N 0.7726(4) 0.6850(10) 0.1265(3) 0.029(3) Uani 1 1 d . . .
N11 N 0.9078(4) 0.6891(10) 0.2135(4) 0.035(3) Uani 1 1 d . . .
N12 N 0.1515(5) 0.9571(11) 0.2635(4) 0.044(4) Uani 1 1 d . . .
N13 N 0.5829(4) 0.7393(10) 0.2363(3) 0.027(3) Uani 1 1 d . . .
N14 N 0.7107(6) 0.6654(14) -0.0030(4) 0.061(5) Uani 1 1 d . . .
O1 O 0.5054(3) 0.4308(7) 0.4053(2) 0.015(2) Uani 1 1 d . . .
O2 O 0.5890(3) 0.4548(6) 0.4148(2) 0.0161(19) Uani 1 1 d . . .
O1W O 0.6360(3) 0.3606(9) 0.5411(3) 0.031(3) Uani 1 1 d . . .
O3 O 0.5339(3) 0.4801(6) 0.4686(2) 0.0133(19) Uani 1 1 d . . .
O2W O 0.7443(4) 0.2498(8) 0.4306(3) 0.041(3) Uani 1 1 d . . .
O4 O 0.5366(3) 0.6021(7) 0.4144(2) 0.016(2) Uani 1 1 d . . .
O3W O 0.7218(4) 0.0954(10) 0.3774(3) 0.049(3) Uani 1 1 d . . .
O5 O 0.4945(3) 0.2711(7) 0.4583(2) 0.018(2) Uani 1 1 d . . .
O4W O 0.6882(4) -0.0327(9) 0.4342(3) 0.044(3) Uani 1 1 d . . .
O6 O 0.4328(3) 0.3142(7) 0.4085(2) 0.022(2) Uani 1 1 d . . .
O5W O 0.5753(3) 0.9354(8) 0.2781(3) 0.034(3) Uani 1 1 d . . .
O7 O 0.4930(3) 0.2920(7) 0.3559(2) 0.020(2) Uani 1 1 d . . .
O6W O 0.4840(4) 0.7123(9) 0.2462(3) 0.037(3) Uani 1 1 d . . .
O8 O 0.3641(3) 0.4615(8) 0.4086(2) 0.025(2) Uani 1 1 d . . .
O7W O 0.5469(4) 0.1231(9) 0.4981(3) 0.043(3) Uani 1 1 d . . .
O9 O 0.4798(3) 0.1280(7) 0.4033(3) 0.027(2) Uani 1 1 d . . .
O8W O 0.4894(4) 0.0220(8) 0.5559(3) 0.043(3) Uani 1 1 d . . .
O10 O 0.5594(3) 0.2466(7) 0.4059(2) 0.021(2) Uani 1 1 d . . .
O9W O 0.5550(4) -0.0946(8) 0.5124(3) 0.040(3) Uani 1 1 d . . .
O11 O 0.4382(3) 0.5909(7) 0.4057(2) 0.019(2) Uani 1 1 d . . .
O10W O 0.6577(8) 0.1642(14) 0.3283(5) 0.117(8) Uani 1 1 d . . .
O12 O 0.5981(3) 0.3061(7) 0.4698(2) 0.020(2) Uani 1 1 d . . .
O11W O 0.3108(7) 0.2842(17) 0.6434(7) 0.137(9) Uani 1 1 d . . .
O13 O 0.6488(3) 0.1761(8) 0.4255(3) 0.030(2) Uani 1 1 d . . .
O12W O 0.5660(11) 0.166(3) 0.3216(9) 0.070(9) Uiso 0.50 1 d P A 1
O13W O 0.5485(11) 0.115(3) 0.3183(9) 0.074(9) Uiso 0.50 1 d P B 2
O14 O 0.6287(3) 0.3264(7) 0.3698(2) 0.023(2) Uani 1 1 d . . .
O14W O 0.2508(18) 0.579(4) 0.6542(13) 0.137(13) Uiso 0.50 1 d PU C 1
O15W O 0.2546(17) 0.614(4) 0.6332(13) 0.127(13) Uiso 0.50 1 d PU D 2
O15 O 0.5660(3) 0.5396(7) 0.5399(2) 0.018(2) Uani 1 1 d . . .
O16W O 0.7310(19) 0.280(4) 0.2971(16) 0.152(15) Uiso 0.50 1 d PU E 1
O17W O 0.744(2) 0.216(4) 0.2932(16) 0.163(15) Uiso 0.50 1 d PU F 2
O16 O 0.5719(3) 0.6856(7) 0.4814(2) 0.020(2) Uani 1 1 d . . .
O17 O 0.6368(3) 0.5067(7) 0.4795(2) 0.018(2) Uani 1 1 d . . .
O19 O 0.6115(3) 0.8460(7) 0.4479(3) 0.024(2) Uani 1 1 d . . .
O20 O 0.5212(3) 0.7840(7) 0.4356(2) 0.021(2) Uani 1 1 d . . .
O21 O 0.5793(3) 0.7502(7) 0.3819(2) 0.022(2) Uani 1 1 d . . .
O22 O 0.6328(3) 0.6477(7) 0.4265(2) 0.021(2) Uani 1 1 d . . .
O23 O 0.4266(3) 0.7901(8) 0.4274(2) 0.026(2) Uani 1 1 d . . .
O24 O 0.4699(3) 0.6501(7) 0.4708(2) 0.017(2) Uani 1 1 d . . .
O25 O 0.4903(3) 0.7244(6) 0.3730(2) 0.0143(19) Uani 1 1 d . . .
O26 O 0.5929(3) 0.5837(7) 0.3450(2) 0.027(2) Uani 1 1 d . . .
O27 O 0.5595(3) 0.4076(7) 0.3351(2) 0.022(2) Uani 1 1 d . . .
O28 O 0.6636(3) 0.5085(7) 0.3792(2) 0.018(2) Uani 1 1 d . . .
O29 O 0.5442(3) 0.7450(8) 0.3105(2) 0.024(2) Uani 1 1 d . . .
O30 O 0.4807(3) 0.3989(8) 0.2898(2) 0.023(2) Uani 1 1 d . . .
O31 O 0.7823(3) 0.0549(7) 0.4421(2) 0.022(2) Uani 1 1 d . . .
O32 O 0.6476(3) 0.4413(7) 0.3072(2) 0.0171(14) Uani 1 1 d . . .
O33 O 0.4372(3) 0.4482(7) 0.3575(2) 0.0154(19) Uani 1 1 d . . .
O35 O 0.6683(3) 0.3761(8) 0.4313(2) 0.023(2) Uani 1 1 d . . .
O34 O 0.5041(3) 0.5590(7) 0.3371(2) 0.0171(14) Uani 1 1 d . . .

loop_
_atom_site_aniso_label
_atom_site_aniso_U_11
_atom_site_aniso_U_22
_atom_site_aniso_U_33
_atom_site_aniso_U_23
_atom_site_aniso_U_13
_atom_site_aniso_U_12
W1 0.0133(3) 0.0245(3) 0.0095(2) 0.0035(2) -0.0001(2) 0.0007(2)
W2 0.0111(3) 0.0210(3) 0.0108(2) 0.0017(2) 0.0005(2) 0.0011(2)
W3 0.0110(3) 0.0250(3) 0.0097(2) -0.0006(2) -0.0011(2) -0.0010(2)
W4 0.0201(3) 0.0211(3) 0.0126(3) -0.0005(2) -0.0013(2) -0.0015(2)
W5 0.0132(3) 0.0301(3) 0.0114(2) 0.0005(2) 0.0007(2) 0.0036(2)
W6 0.0092(3) 0.0272(3) 0.0130(3) 0.0017(2) -0.0018(2) 0.0002(2)
W8 0.0141(3) 0.0215(3) 0.0119(3) 0.0017(2) -0.0015(2) -0.0034(2)
W9 0.0162(3) 0.0241(3) 0.0136(3) 0.0008(2) -0.0004(2) 0.0056(2)
W10 0.0143(3) 0.0264(3) 0.0088(2) -0.0019(2) -0.0012(2) -0.0008(2)
Co2 0.0177(10) 0.0292(11) 0.0185(9) 0.0037(8) 0.0037(8) 0.0034(8)
Co3 0.0124(9) 0.0244(10) 0.0121(8) 0.0003(7) 0.0004(7) 0.0010(7)
Co4 0.0124(9) 0.0208(10) 0.0117(8) 0.0003(7) -0.0010(7) -0.0002(7)
Co5 0.0119(9) 0.0347(12) 0.0118(8) 0.0049(8) 0.0014(7) 0.0029(8)
Co6 0.0437(19) 0.0266(17) 0.0287(16) -0.0003(13) 0.0024(14) 0.0024(14)
P1 0.0064(15) 0.0128(16) 0.0076(14) 0.0005(13) -0.0010(12) 0.0001(12)
C1 0.024(8) 0.023(8) 0.025(8) 0.003(6) 0.009(6) 0.009(6)
C2 0.023(8) 0.034(9) 0.034(8) 0.000(7) 0.009(7) -0.007(7)
C3 0.013(7) 0.031(9) 0.039(9) 0.000(7) 0.008(6) -0.005(6)
C4 0.024(8) 0.029(9) 0.025(7) -0.001(7) 0.011(6) 0.003(6)
C5 0.017(7) 0.021(8) 0.028(8) 0.015(6) -0.003(6) 0.001(6)
C6 0.016(8) 0.063(12) 0.029(8) -0.010(8) 0.000(7) 0.000(8)
C7 0.023(8) 0.063(12) 0.025(8) 0.006(8) 0.000(7) -0.011(8)
C8 0.020(8) 0.030(9) 0.037(8) -0.001(7) 0.007(7) -0.008(6)
C9 0.015(7) 0.040(10) 0.023(7) -0.001(7) 0.010(6) 0.001(6)
C10 0.018(7) 0.025(8) 0.025(7) 0.003(6) 0.006(6) 0.011(6)
C11 0.023(8) 0.026(8) 0.017(7) 0.008(6) 0.011(6) 0.014(6)
C12 0.014(7) 0.032(9) 0.022(7) 0.007(6) 0.008(6) 0.013(6)
C13 0.020(7) 0.036(9) 0.015(7) 0.004(6) 0.004(6) 0.004(6)
C14 0.018(7) 0.034(9) 0.018(7) 0.004(6) -0.004(6) 0.004(6)
C15 0.023(8) 0.039(9) 0.019(7) 0.009(7) 0.009(6) 0.002(7)
C16 0.024(8) 0.043(10) 0.020(7) -0.003(7) 0.004(6) -0.001(7)
C17 0.012(6) 0.056(9) 0.025(6) 0.000(6) -0.001(5) 0.001(6)
C18 0.028(9) 0.045(10) 0.029(8) -0.015(8) 0.002(7) 0.006(7)
C19 0.017(8) 0.047(11) 0.042(10) -0.008(8) 0.005(7) -0.010(7)
C20 0.020(8) 0.081(14) 0.018(7) 0.014(8) 0.005(6) 0.014(8)
C21 0.044(11) 0.075(14) 0.021(8) 0.002(9) -0.003(8) -0.016(10)
C22 0.020(8) 0.040(10) 0.021(7) 0.001(7) 0.009(6) 0.005(7)
C23 0.022(8) 0.054(11) 0.014(7) 0.002(7) -0.003(6) 0.000(7)
C24 0.018(7) 0.038(9) 0.020(7) 0.006(7) 0.006(6) 0.012(7)
C25 0.017(8) 0.040(10) 0.029(8) 0.008(7) -0.008(6) 0.003(7)
C26 0.011(5) 0.068(8) 0.027(6) 0.002(6) 0.004(5) 0.002(6)
C27 0.022(8) 0.043(10) 0.027(8) -0.012(7) 0.000(7) -0.002(7)
C28 0.020(8) 0.055(11) 0.022(8) 0.006(7) -0.002(6) 0.004(7)
C29 0.026(8) 0.043(10) 0.021(7) 0.008(7) 0.007(6) 0.010(7)
C30 0.031(9) 0.051(12) 0.038(9) 0.015(8) -0.006(8) 0.011(8)
C31 0.036(10) 0.064(13) 0.034(9) 0.006(9) 0.017(8) 0.017(9)
C32 0.030(9) 0.067(13) 0.030(9) 0.005(9) 0.004(7) -0.002(9)
C33 0.050(12) 0.096(18) 0.032(10) -0.004(11) -0.004(9) -0.005(12)
C34 0.020(8) 0.086(15) 0.026(8) 0.013(9) 0.009(7) 0.027(9)
C35 0.031(9) 0.064(13) 0.028(8) 0.024(8) 0.012(7) 0.027(9)
C36 0.015(6) 0.073(10) 0.035(7) -0.001(7) 0.001(6) 0.000(7)
N3 0.021(6) 0.036(8) 0.022(6) 0.007(6) 0.000(5) 0.005(6)
N4 0.019(6) 0.039(8) 0.020(6) -0.001(6) 0.013(5) 0.004(5)
N5 0.018(6) 0.035(8) 0.026(6) 0.006(6) 0.010(5) 0.004(5)
N6 0.016(6) 0.031(7) 0.024(6) -0.002(5) -0.003(5) 0.007(5)
N7 0.011(6) 0.038(8) 0.024(6) 0.004(6) 0.005(5) 0.003(5)
N8 0.015(6) 0.047(9) 0.029(7) 0.008(6) 0.001(5) 0.001(6)
N9 0.009(6) 0.033(8) 0.031(7) 0.000(6) 0.000(5) 0.001(5)
N10 0.019(6) 0.048(9) 0.022(6) 0.000(6) 0.001(5) -0.001(6)
N11 0.021(7) 0.043(9) 0.042(8) 0.001(7) 0.000(6) -0.009(6)
N12 0.032(8) 0.052(10) 0.049(9) -0.014(8) -0.001(7) 0.005(7)
N13 0.020(6) 0.041(8) 0.020(6) 0.009(6) -0.004(5) 0.009(6)
N14 0.062(11) 0.105(15) 0.018(7) -0.014(8) -0.004(7) 0.003(10)
O1 0.013(4) 0.022(5) 0.011(4) 0.009(4) 0.001(4) -0.006(4)
O2 0.009(4) 0.018(5) 0.021(5) 0.003(4) -0.001(4) -0.003(4)
O1W 0.017(5) 0.057(8) 0.019(5) 0.006(5) -0.005(4) 0.005(5)
O3 0.011(4) 0.016(5) 0.012(4) -0.001(4) -0.003(4) -0.002(4)
O2W 0.045(7) 0.026(6) 0.052(7) 0.003(5) 0.002(6) -0.003(5)
O4 0.014(5) 0.021(5) 0.013(4) 0.001(4) -0.011(4) 0.001(4)
O3W 0.054(8) 0.065(9) 0.026(6) -0.001(6) 0.010(6) 0.021(7)
O5 0.021(5) 0.022(5) 0.012(4) -0.006(4) 0.000(4) 0.001(4)
O4W 0.035(7) 0.037(7) 0.061(8) -0.004(6) -0.002(6) -0.013(5)
O6 0.016(5) 0.031(6) 0.020(5) 0.007(4) -0.003(4) -0.005(4)
O5W 0.023(6) 0.049(7) 0.031(6) -0.008(5) 0.007(5) -0.011(5)
O7 0.019(5) 0.028(6) 0.014(4) 0.001(4) -0.001(4) -0.004(4)
O6W 0.032(6) 0.051(8) 0.027(6) 0.001(5) 0.006(5) -0.014(5)
O8 0.017(5) 0.043(7) 0.016(5) 0.001(5) 0.002(4) 0.001(4)
O7W 0.040(7) 0.045(8) 0.045(7) -0.002(6) 0.003(6) -0.004(6)
O9 0.038(6) 0.023(6) 0.020(5) 0.000(4) 0.005(5) 0.000(5)
O8W 0.075(9) 0.026(6) 0.030(6) -0.001(5) 0.009(6) 0.006(6)
O10 0.019(5) 0.030(6) 0.014(4) -0.006(4) -0.002(4) 0.003(4)
O9W 0.049(7) 0.038(7) 0.033(6) -0.008(5) 0.001(5) 0.006(6)
O11 0.018(5) 0.029(6) 0.011(4) -0.002(4) -0.003(4) 0.005(4)
O10W 0.18(2) 0.105(16) 0.068(11) -0.038(11) -0.010(12) 0.066(14)
O12 0.021(5) 0.023(5) 0.016(5) 0.001(4) -0.001(4) 0.003(4)
O11W 0.096(15) 0.122(18) 0.19(2) 0.079(16) -0.004(15) -0.038(13)
O13 0.025(6) 0.030(6) 0.036(6) -0.001(5) 0.002(5) 0.006(5)
O14 0.018(5) 0.035(6) 0.017(5) -0.005(4) 0.004(4) 0.006(4)
O15 0.005(4) 0.036(6) 0.013(4) 0.003(4) -0.001(4) -0.001(4)
O16 0.016(5) 0.026(6) 0.017(5) -0.001(4) -0.002(4) 0.000(4)
O17 0.017(5) 0.017(5) 0.020(5) 0.007(4) 0.001(4) 0.000(4)
O19 0.023(5) 0.024(6) 0.024(5) -0.001(4) -0.006(4) -0.006(4)
O20 0.020(5) 0.025(6) 0.017(5) 0.004(4) -0.002(4) 0.000(4)
O21 0.018(5) 0.029(6) 0.019(5) 0.006(4) -0.006(4) -0.004(4)
O22 0.017(5) 0.028(6) 0.017(5) 0.007(4) -0.001(4) 0.000(4)
O23 0.026(6) 0.034(6) 0.019(5) 0.003(4) -0.003(4) 0.004(5)
O24 0.019(5) 0.022(5) 0.011(4) -0.001(4) -0.001(4) -0.003(4)
O25 0.019(5) 0.016(5) 0.008(4) 0.004(4) 0.000(4) 0.003(4)
O26 0.034(6) 0.027(6) 0.020(5) 0.004(4) 0.020(4) 0.008(5)
O27 0.020(5) 0.034(6) 0.013(4) -0.015(4) 0.004(4) -0.005(4)
O28 0.014(5) 0.024(5) 0.016(4) 0.005(4) 0.005(4) -0.003(4)
O29 0.021(5) 0.036(6) 0.016(5) 0.006(4) 0.004(4) 0.005(5)
O30 0.022(5) 0.039(6) 0.009(4) -0.004(4) -0.001(4) -0.009(4)
O31 0.015(5) 0.028(6) 0.024(5) 0.000(4) -0.003(4) 0.006(4)
O32 0.024(4) 0.023(4) 0.004(3) -0.003(3) -0.006(3) 0.008(3)
O33 0.013(5) 0.021(5) 0.011(4) -0.010(4) -0.003(4) -0.001(4)
O35 0.016(5) 0.034(6) 0.020(5) 0.001(4) -0.001(4) 0.010(4)
O34 0.024(4) 0.023(4) 0.004(3) -0.003(3) -0.006(3) 0.008(3)

loop_
_atom_type_symbol
_atom_type_description
_atom_type_scat_dispersion_real
_atom_type_scat_dispersion_imag
_atom_type_scat_source
W W -0.8490 6.8722 'International Tables Vol C Tables 4.2.6.8 and 6.1.1.4'
Co Co 0.3494 0.9721 'International Tables Vol C Tables 4.2.6.8 and 6.1.1.4'
P P 0.1023 0.0942 'International Tables Vol C Tables 4.2.6.8 and 6.1.1.4'
C C 0.0033 0.0016 'International Tables Vol C Tables 4.2.6.8 and 6.1.1.4'
N N 0.0061 0.0033 'International Tables Vol C Tables 4.2.6.8 and 6.1.1.4'
O O 0.0106 0.0060 'International Tables Vol C Tables 4.2.6.8 and 6.1.1.4'
H H 0.0000 0.0000 'International Tables Vol C Tables 4.2.6.8 and 6.1.1.4'

loop_
_geom_angle_atom_site_label_1
_geom_angle_atom_site_label_2
_geom_angle_atom_site_label_3
_geom_angle
_geom_angle_site_symmetry_1
_geom_angle_site_symmetry_3
O29 W1 O21 100.8(4) . .
O29 W1 O25 99.9(4) . .
O21 W1 O25 90.4(4) . .
O29 W1 O26 104.5(4) . .
O21 W1 O26 88.6(4) . .
O25 W1 O26 155.4(4) . .
O29 W1 O34 103.8(4) . .
O21 W1 O34 155.4(4) . .
O25 W1 O34 84.8(4) . .
O26 W1 O34 85.9(4) . .
O29 W1 O4 168.4(4) . .
O21 W1 O4 72.3(3) . .
O25 W1 O4 71.3(3) . .
O26 W1 O4 85.0(3) . .
O34 W1 O4 83.3(3) . .
O23 W2 O24 101.7(4) . .
O23 W2 O11 102.3(4) . .
O24 W2 O11 91.0(4) . .
O23 W2 O20 100.2(4) . .
O24 W2 O20 90.7(4) . .
O11 W2 O20 156.6(4) . .
O23 W2 O25 101.2(4) . .
O24 W2 O25 156.9(4) . .
O11 W2 O25 86.6(4) . .
O20 W2 O25 82.7(4) . .
O23 W2 O4 170.7(4) . .
O24 W2 O4 84.7(3) . .
O11 W2 O4 84.2(3) . .
O20 W2 O4 72.7(3) . .
O25 W2 O4 72.2(3) . .
O8 W3 O15 103.0(4) . 5_666
O8 W3 O6 104.7(4) . .
O15 W3 O6 93.9(4) 5_666 .
O8 W3 O11 99.4(4) . .
O15 W3 O11 88.1(4) 5_666 .
O6 W3 O11 154.7(4) . .
O8 W3 O33 101.4(4) . .
O15 W3 O33 155.1(4) 5_666 .
O6 W3 O33 84.8(4) . .
O11 W3 O33 82.9(4) . .
O8 W3 O1 173.6(4) . .
O15 W3 O1 83.3(3) 5_666 .
O6 W3 O1 73.7(3) . .
O11 W3 O1 81.5(3) . .
O33 W3 O1 72.4(3) . .
O9 W4 O5 104.5(4) . .
O9 W4 O10 101.3(4) . .
O5 W4 O10 93.0(4) . .
O9 W4 O7 98.3(4) . .
O5 W4 O7 156.3(4) . .
O10 W4 O7 88.6(4) . .
O9 W4 O6 100.6(4) . .
O5 W4 O6 87.3(4) . .
O10 W4 O6 157.3(4) . .
O7 W4 O6 82.4(4) . .
O9 W4 O1 168.6(4) . .
O5 W4 O1 84.9(4) . .
O10 W4 O1 84.3(3) . .
O7 W4 O1 71.7(3) . .
O6 W4 O1 73.1(3) . .
O32 W5 O14 102.3(4) . .
O32 W5 O28 102.2(4) . .
O14 W5 O28 90.7(4) . .
O32 W5 O27 102.2(4) . .
O14 W5 O27 87.7(4) . .
O28 W5 O27 155.4(4) . .
O32 W5 O26 102.8(4) . .
O14 W5 O26 154.7(4) . .
O28 W5 O26 86.6(4) . .
O27 W5 O26 84.6(4) . .
O31 W6 O17 106.1(4) 7_765 .
O31 W6 O22 101.4(4) 7_765 .
O17 W6 O22 93.8(4) . .
O31 W6 O35 99.6(4) 7_765 .
O17 W6 O35 90.2(4) . .
O22 W6 O35 156.6(4) . .
O31 W6 O28 97.5(4) 7_765 .
O17 W6 O28 155.9(4) . .
O22 W6 O28 85.8(4) . .
O35 W6 O28 81.3(4) . .
O31 W6 O2 168.4(4) 7_765 .
O17 W6 O2 83.4(3) . .
O22 W6 O2 84.2(3) . .
O35 W6 O2 73.4(3) . .
O28 W6 O2 72.6(3) . .
O19 W8 O16 103.1(4) . .
O19 W8 O22 103.6(4) . .
O16 W8 O22 95.9(4) . .
O19 W8 O20 99.3(4) . .
O16 W8 O20 87.7(4) . .
O22 W8 O20 155.3(4) . .
O19 W8 O21 99.9(4) . .
O16 W8 O21 156.2(4) . .
O22 W8 O21 84.8(4) . .
O20 W8 O21 82.4(4) . .
O19 W8 O4 168.3(4) . .
O16 W8 O4 84.4(4) . .
O22 W8 O4 84.3(4) . .
O20 W8 O4 71.7(3) . .
O21 W8 O4 71.9(3) . .
O13 W9 O12 104.4(4) . .
O13 W9 O10 103.4(4) . .
O12 W9 O10 93.5(4) . .
O13 W9 O35 96.9(4) . .
O12 W9 O35 91.7(4) . .
O10 W9 O35 157.0(4) . .
O13 W9 O14 100.0(4) . .
O12 W9 O14 155.3(4) . .
O10 W9 O14 84.1(4) . .
O35 W9 O14 81.9(4) . .
O13 W9 O2 168.1(4) . .
O12 W9 O2 83.2(4) . .
O10 W9 O2 84.9(3) . .
O35 W9 O2 73.5(3) . .
O14 W9 O2 72.1(3) . .
O30 W10 O34 103.6(4) . .
O30 W10 O33 102.7(4) . .
O34 W10 O33 86.6(4) . .
O30 W10 O7 101.3(4) . .
O34 W10 O7 155.1(4) . .
O33 W10 O7 89.5(4) . .
O30 W10 O27 101.6(4) . .
O34 W10 O27 87.2(4) . .
O33 W10 O27 155.6(3) . .
O7 W10 O27 86.3(4) . .
O30 W10 O1 170.0(4) . .
O34 W10 O1 84.9(3) . .
O33 W10 O1 72.2(3) . .
O7 W10 O1 70.5(3) . .
O27 W10 O1 83.8(3) . .
O2W Co2 O4W 175.2(5) . .
O2W Co2 O3W 88.7(5) . .
O4W Co2 O3W 86.6(5) . .
O2W Co2 O31 87.1(4) . .
O4W Co2 O31 92.3(4) . .
O3W Co2 O31 90.7(4) . .
O2W Co2 N4 95.9(5) . 5_666
O4W Co2 N4 88.8(5) . 5_666
O3W Co2 N4 175.0(5) . 5_666
O31 Co2 N4 87.5(4) . 5_666
O2W Co2 O13 89.0(4) . .
O4W Co2 O13 91.5(4) . .
O3W Co2 O13 87.9(4) . .
O31 Co2 O13 175.9(4) . .
N4 Co2 O13 94.2(4) 5_666 .
O12 Co3 O17 91.4(4) . .
O12 Co3 O15 172.7(4) . .
O17 Co3 O15 94.4(4) . .
O12 Co3 O24 91.3(4) . 5_666
O17 Co3 O24 174.5(4) . 5_666
O15 Co3 O24 82.6(3) . 5_666
O12 Co3 O1W 87.5(4) . .
O17 Co3 O1W 89.9(4) . .
O15 Co3 O1W 96.8(4) . .
O24 Co3 O1W 95.0(4) 5_666 .
O12 Co3 O3 91.0(3) . .
O17 Co3 O3 93.4(3) . .
O15 Co3 O3 84.3(3) . .
O24 Co3 O3 81.7(3) 5_666 .
O1W Co3 O3 176.4(4) . .
O16 Co4 O15 91.2(4) . .
O16 Co4 O5 95.0(4) . 5_666
O15 Co4 O5 99.2(4) . 5_666
O16 Co4 O24 97.9(4) . .
O15 Co4 O24 164.3(4) . .
O5 Co4 O24 92.7(4) 5_666 .
O16 Co4 O3 173.5(3) . 5_666
O15 Co4 O3 87.8(3) . 5_666
O5 Co4 O3 91.5(3) 5_666 5_666
O24 Co4 O3 81.7(3) . 5_666
O16 Co4 O3 88.5(3) . .
O15 Co4 O3 82.0(3) . .
O5 Co4 O3 176.2(3) 5_666 .
O24 Co4 O3 85.4(3) . .
O3 Co4 O3 85.0(3) 5_666 .
O6W Co5 O5W 178.5(4) . .
O6W Co5 O29 89.6(4) . .
O5W Co5 O29 89.7(4) . .
O6W Co5 N3 88.6(5) . .
O5W Co5 N3 90.2(5) . .
O29 Co5 N3 92.9(4) . .
O6W Co5 N13 88.9(5) . .
O5W Co5 N13 92.4(5) . .
O29 Co5 N13 87.1(4) . .
N3 Co5 N13 177.5(5) . .
O6W Co5 O30 90.8(4) . 4_655
O5W Co5 O30 90.1(4) . 4_655
O29 Co5 O30 176.6(4) . 4_655
N3 Co5 O30 90.6(4) . 4_655
N13 Co5 O30 89.5(4) . 4_655
O8W Co6 O8W 180.00(12) . 5_656
O8W Co6 O9W 90.3(4) . 5_656
O8W Co6 O9W 89.7(4) 5_656 5_656
O8W Co6 O9W 89.7(4) . .
O8W Co6 O9W 90.3(4) 5_656 .
O9W Co6 O9W 180.0(6) 5_656 .
O8W Co6 O7W 91.0(4) . .
O8W Co6 O7W 89.0(4) 5_656 .
O9W Co6 O7W 91.2(5) 5_656 .
O9W Co6 O7W 88.8(5) . .
O8W Co6 O7W 89.0(4) . 5_656
O8W Co6 O7W 91.0(4) 5_656 5_656
O9W Co6 O7W 88.8(5) 5_656 5_656
O9W Co6 O7W 91.2(5) . 5_656
O7W Co6 O7W 180.0(5) . 5_656
O1 P1 O3 110.1(5) . .
O1 P1 O4 108.2(5) . .
O3 P1 O4 111.1(5) . .
O1 P1 O2 108.3(5) . .
O3 P1 O2 111.1(5) . .
O4 P1 O2 107.8(5) . .
N9 C1 N8 124.6(13) . .
N9 C1 C22 119.7(13) . .
N8 C1 C22 115.7(13) . .
N8 C2 N10 125.1(14) . .
N8 C2 C4 116.6(13) . .
N10 C2 C4 118.3(13) . .
N10 C3 N9 125.7(14) . .
N10 C3 C5 119.4(12) . .
N9 C3 C5 114.8(13) . .
C30 C4 C32 118.1(14) . .
C30 C4 C2 120.2(14) . .
C32 C4 C2 121.6(13) . .
C6 C5 C7 120.7(13) . .
C6 C5 C3 120.3(13) . .
C7 C5 C3 119.0(13) . .
C21 C6 C5 117.6(15) . .
C21 C6 H6 121.2 . .
C5 C6 H6 121.2 . .
C8 C7 C5 117.0(14) . .
C8 C7 H7 121.5 . .
C5 C7 H7 121.5 . .
N11 C8 C7 124.4(15) . .
N11 C8 H8 117.8 . .
C7 C8 H8 117.8 . .
N6 C9 N5 125.6(13) . .
N6 C9 C15 117.4(13) . .
N5 C9 C15 117.0(12) . .
N7 C10 N5 125.8(13) . .
N7 C10 C17 116.7(12) . .
N5 C10 C17 117.5(12) . .
N6 C11 N7 125.8(12) . .
N6 C11 C12 117.7(12) . .
N7 C11 C12 116.5(11) . .
C24 C12 C13 122.3(13) . .
C24 C12 C11 118.7(13) . .
C13 C12 C11 118.8(12) . .
C12 C13 C14 116.3(12) . .
C12 C13 H13 121.9 . .
C14 C13 H13 121.9 . .
N3 C14 C13 123.9(13) . .
N3 C14 H14 118.0 . .
C13 C14 H14 118.0 . .
C34 C15 C16 118.2(13) . .
C34 C15 C9 119.6(13) . .
C16 C15 C9 122.2(13) . .
C27 C16 C15 118.9(14) . .
C27 C16 H16 120.5 . .
C15 C16 H16 120.5 . .
C26 C17 C18 118.4(14) . .
C26 C17 C10 120.7(13) . .
C18 C17 C10 120.8(13) . .
C19 C18 C17 120.5(15) . .
C19 C18 H18 119.7 . .
C17 C18 H18 119.7 . .
C18 C19 N12 121.2(15) . .
C18 C19 H19 119.4 . .
N12 C19 H19 119.4 . .
N3 C20 C24 123.4(13) . .
N3 C20 H20 118.3 . .
C24 C20 H20 118.3 . .
N11 C21 C6 123.8(15) . .
N11 C21 H21 118.1 . .
C6 C21 H21 118.1 . .
C28 C22 C23 119.3(13) . .
C28 C22 C1 120.1(13) . .
C23 C22 C1 120.5(13) . .
C25 C23 C22 118.2(13) . .
C25 C23 H23 120.9 . .
C22 C23 H23 120.9 . .
C12 C24 C20 116.8(13) . .
C12 C24 H24 121.6 . .
C20 C24 H24 121.6 . .
N13 C25 C23 123.6(13) . .
N13 C25 H25 118.2 . .
C23 C25 H25 118.2 . .
C36 C26 C17 118.6(14) . .
C36 C26 H26 120.7 . .
C17 C26 H26 120.7 . .
N4 C27 C16 124.6(14) . .
N4 C27 H27 117.7 . .
C16 C27 H27 117.7 . .
C22 C28 C29 118.8(14) . .
C22 C28 H28 120.6 . .
C29 C28 H28 120.6 . .
N13 C29 C28 122.2(14) . .
N13 C29 H29 118.9 . .
C28 C29 H29 118.9 . .
C31 C30 C4 119.2(15) . .
C31 C30 H30 120.4 . .
C4 C30 H30 120.4 . .
N14 C31 C30 124.1(16) . .
N14 C31 H31 118.0 . .
C30 C31 H31 118.0 . .
C33 C32 C4 117.7(17) . .
C33 C32 H32 121.1 . .
C4 C32 H32 121.1 . .
N14 C33 C32 125.2(19) . .
N14 C33 H33 117.4 . .
C32 C33 H33 117.4 . .
C15 C34 C35 118.5(14) . .
C15 C34 H34 120.8 . .
C35 C34 H34 120.8 . .
N4 C35 C34 124.2(15) . .
N4 C35 H35 117.9 . .
C34 C35 H35 117.9 . .
C26 C36 N12 124.5(16) . .
C26 C36 H36 117.7 . .
N12 C36 H36 117.7 . .
C20 N3 C14 116.7(12) . .
C20 N3 Co5 120.7(10) . .
C14 N3 Co5 120.0(9) . .
C35 N4 C27 115.4(13) . .
C35 N4 Co2 122.4(11) . 5_666
C27 N4 Co2 122.0(9) . 5_666
C10 N5 C9 114.4(12) . .
C9 N6 C11 114.0(12) . .
C10 N7 C11 114.1(12) . .
C2 N8 C1 115.6(13) . .
C1 N9 C3 114.9(12) . .
C3 N10 C2 114.0(12) . .
C8 N11 C21 116.3(13) . .
C36 N12 C19 116.7(14) . .
C25 N13 C29 117.4(12) . .
C25 N13 Co5 118.6(9) . .
C29 N13 Co5 121.5(10) . .
C31 N14 C33 115.6(15) . .
P1 O1 W4 126.6(5) . .
P1 O1 W3 125.7(5) . .
W4 O1 W3 88.2(3) . .
P1 O1 W10 127.2(4) . .
W4 O1 W10 89.3(3) . .
W3 O1 W10 87.2(3) . .
P1 O2 W6 126.8(5) . .
P1 O2 W9 125.3(5) . .
W6 O2 W9 89.6(3) . .
P1 O3 Co3 122.1(5) . .
P1 O3 Co4 122.9(5) . 5_666
Co3 O3 Co4 94.8(3) . 5_666
P1 O3 Co4 122.5(5) . .
Co3 O3 Co4 91.5(3) . .
Co4 O3 Co4 95.0(3) 5_666 .
P1 O4 W2 124.4(5) . .
P1 O4 W8 124.4(4) . .
W2 O4 W8 90.5(3) . .
P1 O4 W1 128.1(5) . .
W2 O4 W1 88.8(3) . .
W8 O4 W1 89.2(3) . .
W4 O5 Co4 135.4(5) . 5_666
W3 O6 W4 124.7(5) . .
W10 O7 W4 128.1(5) . .
W9 O10 W4 149.9(5) . .
W2 O11 W3 149.6(5) . .
W9 O12 Co3 137.3(5) . .
W9 O13 Co2 145.4(6) . .
W5 O14 W9 127.1(5) . .
W3 O15 Co4 131.5(5) 5_666 .
W3 O15 Co3 126.0(5) 5_666 .
Co4 O15 Co3 101.4(4) . .
W8 O16 Co4 139.0(5) . .
W6 O17 Co3 138.3(5) . .
W2 O20 W8 124.7(5) . .
W1 O21 W8 126.3(5) . .
W8 O22 W6 147.7(5) . .
W2 O24 Co4 133.3(5) . .
W2 O24 Co3 124.0(4) . 5_666
Co4 O24 Co3 101.2(4) . 5_666
W1 O25 W2 127.5(4) . .
W1 O26 W5 151.5(6) . .
W5 O27 W10 151.4(5) . .
W5 O28 W6 126.9(4) . .
W1 O29 Co5 167.2(6) . .
W10 O30 Co5 161.5(6) . 4_645
W6 O31 Co2 163.6(5) 7_755 .
W10 O33 W3 127.7(4) . .
W9 O35 W6 122.4(5) . .
W10 O34 W1 149.5(5) . .

loop_
_geom_bond_atom_site_label_1
_geom_bond_atom_site_label_2
_geom_bond_distance
_geom_bond_site_symmetry_2
W1 O29 1.733(9) .
W1 O21 1.861(9) .
W1 O25 1.877(8) .
W1 O26 1.902(9) .
W1 O34 1.975(9) .
W1 O4 2.501(8) .
W2 O23 1.722(10) .
W2 O24 1.829(8) .
W2 O11 1.879(9) .
W2 O20 1.913(9) .
W2 O25 1.958(8) .
W2 O4 2.414(9) .
W3 O8 1.699(9) .
W3 O15 1.833(8) 5_666
W3 O6 1.862(10) .
W3 O11 1.947(10) .
W3 O33 1.956(8) .
W3 O1 2.474(8) .
W4 O9 1.731(10) .
W4 O5 1.800(8) .
W4 O10 1.917(9) .
W4 O7 1.977(9) .
W4 O6 1.981(9) .
W4 O1 2.420(9) .
W5 O32 1.699(8) .
W5 O14 1.876(10) .
W5 O28 1.878(9) .
W5 O27 1.905(9) .
W5 O26 1.932(10) .
W6 O31 1.747(9) 7_765
W6 O17 1.758(9) .
W6 O22 1.921(10) .
W6 O35 1.952(10) .
W6 O28 2.018(8) .
W6 O2 2.401(8) .
W8 O19 1.719(9) .
W8 O16 1.761(9) .
W8 O22 1.891(9) .
W8 O20 1.963(9) .
W8 O21 2.012(9) .
W8 O4 2.423(9) .
W9 O13 1.754(10) .
W9 O12 1.777(9) .
W9 O10 1.909(9) .
W9 O35 1.919(10) .
W9 O14 2.030(9) .
W9 O2 2.416(9) .
W10 O30 1.735(8) .
W10 O34 1.859(9) .
W10 O33 1.886(8) .
W10 O7 1.889(9) .
W10 O27 1.916(9) .
W10 O1 2.526(8) .
Co2 O2W 2.064(11) .
Co2 O4W 2.073(11) .
Co2 O3W 2.083(11) .
Co2 O31 2.103(9) .
Co2 N4 2.136(11) 5_666
Co2 O13 2.179(10) .
Co3 O12 2.051(9) .
Co3 O17 2.057(9) .
Co3 O15 2.091(9) .
Co3 O24 2.123(9) 5_666
Co3 O1W 2.134(9) .
Co3 O3 2.153(8) .
Co4 O16 2.002(9) .
Co4 O15 2.033(9) .
Co4 O5 2.036(9) 5_666
Co4 O24 2.048(9) .
Co4 O3 2.225(8) 5_666
Co4 O3 2.297(8) .
Co5 O6W 2.087(11) .
Co5 O5W 2.091(10) .
Co5 O29 2.095(9) .
Co5 N3 2.123(12) .
Co5 N13 2.120(12) .
Co5 O30 2.131(9) 4_655
Co6 O8W 2.057(11) .
Co6 O8W 2.057(11) 5_656
Co6 O9W 2.101(11) 5_656
Co6 O9W 2.101(11) .
Co6 O7W 2.150(12) .
Co6 O7W 2.150(12) 5_656
P1 O1 1.529(9) .
P1 O3 1.541(8) .
P1 O4 1.549(9) .
P1 O2 1.548(9) .
C1 N9 1.311(18) .
C1 N8 1.333(18) .
C1 C22 1.482(18) .
C2 N8 1.306(18) .
C2 N10 1.335(19) .
C2 C4 1.50(2) .
C3 N10 1.321(19) .
C3 N9 1.325(18) .
C3 C5 1.518(19) .
C4 C30 1.36(2) .
C4 C32 1.37(2) .
C5 C6 1.37(2) .
C5 C7 1.38(2) .
C6 C21 1.37(2) .
C6 H6 0.9300 .
C7 C8 1.38(2) .
C7 H7 0.9300 .
C8 N11 1.320(19) .
C8 H8 0.9300 .
C9 N6 1.310(17) .
C9 N5 1.342(18) .
C9 C15 1.492(18) .
C10 N7 1.311(17) .
C10 N5 1.317(17) .
C10 C17 1.506(19) .
C11 N6 1.322(17) .
C11 N7 1.337(18) .
C11 C12 1.517(18) .
C12 C24 1.357(18) .
C12 C13 1.356(19) .
C13 C14 1.416(19) .
C13 H13 0.9300 .
C14 N3 1.344(17) .
C14 H14 0.9300 .
C15 C34 1.37(2) .
C15 C16 1.372(19) .
C16 C27 1.365(19) .
C16 H16 0.9300 .
C17 C26 1.38(2) .
C17 C18 1.40(2) .
C18 C19 1.36(2) .
C18 H18 0.9300 .
C19 N12 1.37(2) .
C19 H19 0.9300 .
C20 N3 1.328(18) .
C20 C24 1.423(19) .
C20 H20 0.9300 .
C21 N11 1.36(2) .
C21 H21 0.9300 .
C22 C28 1.36(2) .
C22 C23 1.40(2) .
C23 C25 1.35(2) .
C23 H23 0.9300 .
C24 H24 0.9300 .
C25 N13 1.338(18) .
C25 H25 0.9300 .
C26 C36 1.35(2) .
C26 H26 0.9300 .
C27 N4 1.345(18) .
C27 H27 0.9300 .
C28 C29 1.37(2) .
C28 H28 0.9300 .
C29 N13 1.362(18) .
C29 H29 0.9300 .
C30 C31 1.35(2) .
C30 H30 0.9300 .
C31 N14 1.31(2) .
C31 H31 0.9300 .
C32 C33 1.35(2) .
C32 H32 0.9300 .
C33 N14 1.33(2) .
C33 H33 0.9300 .
C34 C35 1.40(2) .
C34 H34 0.9300 .
C35 N4 1.312(18) .
C35 H35 0.9300 .
C36 N12 1.36(2) .
C36 H36 0.9300 .
N4 Co2 2.136(11) 5_666
O3 Co4 2.225(8) 5_666
O5 Co4 2.036(9) 5_666
O15 W3 1.833(8) 5_666
O24 Co3 2.123(9) 5_666
O30 Co5 2.131(9) 4_645
O31 W6 1.747(9) 7_755
